data_7209945
loop_
_publ_author_name
'Bia\/lo\'nska, Agata'
'Ciunik, Zbigniew'

_publ_section_title
;
 Solid solutions of quasi-isomorphous diastereomeric salts -- kinetics
 versus thermodynamics
;
_journal_issue 28
_journal_name_full CrystEngComm
_journal_page_first 5681
_journal_paper_doi 10.1039/c3ce40512e
_journal_volume 15
_journal_year 2013
_chemical_absolute_configuration rm
_chemical_formula_moiety 'C10 H9 N2 O6, C23 H27 N2 O4, 1.57(C H4 O)'
_chemical_formula_sum 'C34.57 H42.28 N4 O11.57'
_chemical_formula_weight 698.89
_chemical_melting_point 411
_chemical_name_systematic
;
brucinium N-(3-nitrobenzoyl)-(D~0.54~L~0.46~)-serinate methanol 1.57-solvate
;
_space_group_IT_number 19
_symmetry_cell_setting orthorhombic
_symmetry_space_group_name_Hall 'P 2ac 2ab'
_symmetry_space_group_name_H-M 'P 21 21 21'
_atom_sites_solution_hydrogens geom
_atom_sites_solution_primary direct
_atom_sites_solution_secondary difmap
_audit_creation_method SHELXL-97
_cell_angle_alpha 90.00
_cell_angle_beta 90.00
_cell_angle_gamma 90.00
_cell_formula_units_Z 4
_cell_length_a 7.890(2)
_cell_length_b 12.081(3)
_cell_length_c 34.782(5)
_cell_measurement_reflns_used 4370
_cell_measurement_temperature 100(2)
_cell_measurement_theta_max 28.7305
_cell_measurement_theta_min 2.8311
_cell_volume 3315.4(13)
_computing_cell_refinement
;
CrysAlis RED, Oxford Diffraction Ltd.,
Version 1.171.33.42 (release 29-05-2009 CrysAlis171 .NET)
(compiled May 29 2009,17:40:42)
;
_computing_data_collection
;
CrysAlis CCD, Oxford Diffraction Ltd.,
Version 1.171.33.42 (release 29-05-2009 CrysAlis171 .NET)
(compiled May 29 2009,17:40:42)
;
_computing_data_reduction
;
CrysAlis RED, Oxford Diffraction Ltd.,
Version 1.171.33.42 (release 29-05-2009 CrysAlis171 .NET)
(compiled May 29 2009,17:40:42)
;
_computing_structure_refinement
;
SHELXL-97 (Sheldrick, G. M. (2008). <i>Acta Cryst.</i> <b>A64</b>, 112-122.)
;
_computing_structure_solution
;
SIR2004 (Burla, M. C., Caliandro, R., Camalli, M., Carrozzini, B.,
Cascarano, G. L., De Caro, L., Giacovazzo, C., Polidori G.,
Spagna, R., J. Appl. Cryst. 2005. 38, 381-388.)
;
_diffrn_ambient_temperature 100(2)
_diffrn_measured_fraction_theta_full 0.999
_diffrn_measured_fraction_theta_max 0.999
_diffrn_measurement_device_type 'Xcalibur, Sapphire2'
_diffrn_measurement_method '\w scans'
_diffrn_radiation_monochromator graphite
_diffrn_radiation_source 'fine-focus sealed tube'
_diffrn_radiation_type MoK\a
_diffrn_radiation_wavelength 0.71073
_diffrn_reflns_av_R_equivalents 0.1321
_diffrn_reflns_av_sigmaI/netI 0.1151
_diffrn_reflns_limit_h_max 10
_diffrn_reflns_limit_h_min -10
_diffrn_reflns_limit_k_max 13
_diffrn_reflns_limit_k_min -15
_diffrn_reflns_limit_l_max 43
_diffrn_reflns_limit_l_min -44
_diffrn_reflns_number 22554
_diffrn_reflns_theta_full 27.00
_diffrn_reflns_theta_max 27.00
_diffrn_reflns_theta_min 2.83
_diffrn_standards_number 0
_exptl_absorpt_coefficient_mu 0.106
_exptl_absorpt_correction_type none
_exptl_crystal_colour pale_yellow
_exptl_crystal_density_diffrn 1.400
_exptl_crystal_density_method 'not measured'
_exptl_crystal_description plate
_exptl_crystal_F_000 1481
_exptl_crystal_size_max 0.61
_exptl_crystal_size_mid 0.15
_exptl_crystal_size_min 0.06
_refine_diff_density_max 0.205
_refine_diff_density_min -0.231
_refine_diff_density_rms 0.047
_refine_ls_extinction_method none
_refine_ls_goodness_of_fit_ref 0.934
_refine_ls_hydrogen_treatment constr
_refine_ls_matrix_type full
_refine_ls_number_parameters 696
_refine_ls_number_reflns 4098
_refine_ls_number_restraints 486
_refine_ls_restrained_S_all 0.912
_refine_ls_R_factor_all 0.1454
_refine_ls_R_factor_gt 0.0565
_refine_ls_shift/su_max 0.000
_refine_ls_shift/su_mean 0.000
_refine_ls_structure_factor_coef Fsqd
_refine_ls_weighting_details 'calc w=1/[\s^2^(Fo^2^)+(0.0661P)^2^+0.0000P] where P=(Fo^2^+2Fc^2^)/3'
_refine_ls_weighting_scheme calc
_refine_ls_wR_factor_gt 0.1150
_refine_ls_wR_factor_ref 0.1388
_reflns_number_gt 1933
_reflns_number_total 4098
_reflns_threshold_expression >2sigma(I)
_cod_data_source_file c3ce40512e.txt
_cod_data_source_block B3NB(DL)S
_cod_database_code 7209945

loop_
_symmetry_equiv_pos_as_xyz
'x, y, z'
'-x+1/2, -y, z+1/2'
'-x, y+1/2, -z+1/2'
'x+1/2, -y+1/2, -z'

loop_
_atom_site_label
_atom_site_type_symbol
_atom_site_fract_x
_atom_site_fract_y
_atom_site_fract_z
_atom_site_U_iso_or_equiv
_atom_site_adp_type
_atom_site_occupancy
_atom_site_symmetry_multiplicity
_atom_site_calc_flag
_atom_site_refinement_flags
_atom_site_disorder_assembly
_atom_site_disorder_group
O1 O 0.3106(4) 0.1926(3) 0.17679(10) 0.0389(9) Uani 1 1 d . . .
O2 O 0.2445(4) 0.7716(3) 0.32393(9) 0.0409(9) Uani 1 1 d . . .
O3 O 0.2089(5) 0.8921(3) 0.26293(10) 0.0412(9) Uani 1 1 d . . .
O4 O 0.2851(5) 0.3658(3) 0.29669(10) 0.0472(10) Uani 1 1 d . . .
N1 N 0.3544(5) 0.4486(3) 0.23995(11) 0.0322(10) Uani 1 1 d . . .
N2 N 0.4046(6) 0.5522(4) 0.11372(12) 0.0458(13) Uani 1 1 d . . .
H2A H 0.4173 0.6118 0.0980 0.055 Uiso 1 1 calc R . .
C1 C 0.3036(6) 0.6046(4) 0.28677(15) 0.0346(13) Uani 1 1 d . . .
H1A H 0.3103 0.5605 0.3086 0.042 Uiso 1 1 calc R . .
C2 C 0.2678(6) 0.7181(5) 0.28953(14) 0.0360(13) Uani 1 1 d . . .
C3 C 0.2565(6) 0.7826(4) 0.25634(15) 0.0377(14) Uani 1 1 d . . .
C4 C 0.2888(6) 0.7388(4) 0.22051(14) 0.0360(13) Uani 1 1 d . . .
H4A H 0.2851 0.7831 0.1987 0.043 Uiso 1 1 calc R . .
C5 C 0.3272(6) 0.6263(4) 0.21775(14) 0.0345(13) Uani 1 1 d . . .
C6 C 0.3286(6) 0.5609(4) 0.25073(14) 0.0314(12) Uani 1 1 d . . .
C7 C 0.3773(7) 0.5597(4) 0.18301(14) 0.0332(13) Uani 1 1 d . . .
C8 C 0.3528(6) 0.4386(4) 0.19729(13) 0.0311(12) Uani 1 1 d . . .
H8A H 0.4489 0.3931 0.1889 0.037 Uiso 1 1 calc R . .
C9 C 0.3053(7) 0.3593(4) 0.26192(18) 0.0391(14) Uani 1 1 d . . .
C10 C 0.2723(7) 0.2536(4) 0.24061(14) 0.0404(14) Uani 1 1 d . . .
H10A H 0.1933 0.2101 0.2557 0.049 Uiso 1 1 calc R . .
H10B H 0.3778 0.2125 0.2396 0.049 Uiso 1 1 calc R . .
C11 C 0.2012(7) 0.2608(4) 0.19893(14) 0.0361(13) Uani 1 1 d . . .
H11A H 0.0871 0.2289 0.1985 0.043 Uiso 1 1 calc R . .
C12 C 0.2554(8) 0.1737(4) 0.13757(15) 0.0452(15) Uani 1 1 d . . .
H12A H 0.1326 0.1700 0.1368 0.054 Uiso 1 1 calc R . .
H12B H 0.2996 0.1034 0.1286 0.054 Uiso 1 1 calc R . .
C13 C 0.3151(7) 0.2641(4) 0.11172(14) 0.0392(14) Uani 1 1 d . . .
H13A H 0.3909 0.2457 0.0923 0.047 Uiso 1 1 calc R . .
C14 C 0.2678(7) 0.3682(4) 0.11457(15) 0.0401(14) Uani 1 1 d . . .
C15 C 0.3370(8) 0.4585(4) 0.08917(15) 0.0464(15) Uani 1 1 d . . .
H15A H 0.2481 0.4860 0.0724 0.056 Uiso 1 1 calc R . .
H15B H 0.4272 0.4292 0.0732 0.056 Uiso 1 1 calc R . .
C16 C 0.5748(7) 0.5299(5) 0.13139(15) 0.0463(16) Uani 1 1 d . . .
H16A H 0.6644 0.5644 0.1165 0.056 Uiso 1 1 calc R . .
H16B H 0.5964 0.4510 0.1330 0.056 Uiso 1 1 calc R . .
C17 C 0.5631(7) 0.5805(5) 0.17100(15) 0.0431(15) Uani 1 1 d . . .
H17A H 0.5880 0.6591 0.1702 0.052 Uiso 1 1 calc R . .
H17B H 0.6410 0.5447 0.1886 0.052 Uiso 1 1 calc R . .
C18 C 0.1905(6) 0.3824(4) 0.18677(13) 0.0303(12) Uani 1 1 d . . .
H18A H 0.1026 0.4160 0.2029 0.036 Uiso 1 1 calc R . .
C19 C 0.1362(7) 0.4042(4) 0.14451(15) 0.0371(13) Uani 1 1 d . . .
H19A H 0.0286 0.3664 0.1394 0.045 Uiso 1 1 calc R . .
C20 C 0.1102(7) 0.5301(4) 0.14114(16) 0.0371(14) Uani 1 1 d . . .
H20A H 0.0320 0.5553 0.1608 0.044 Uiso 1 1 calc R . .
H20B H 0.0629 0.5481 0.1162 0.044 Uiso 1 1 calc R . .
C21 C 0.2830(7) 0.5876(4) 0.14619(14) 0.0403(14) Uani 1 1 d . . .
H21A H 0.2664 0.6679 0.1449 0.048 Uiso 1 1 calc R . .
C22 C 0.2676(7) 0.7064(5) 0.35797(14) 0.0465(15) Uani 1 1 d . . .
H22A H 0.2511 0.7521 0.3802 0.070 Uiso 1 1 calc R . .
H22B H 0.3804 0.6765 0.3583 0.070 Uiso 1 1 calc R . .
H22C H 0.1869 0.6469 0.3582 0.070 Uiso 1 1 calc R . .
C23 C 0.1802(8) 0.9579(4) 0.22935(16) 0.0550(17) Uani 1 1 d . . .
H23A H 0.1574 1.0330 0.2368 0.082 Uiso 1 1 calc R . .
H23B H 0.0849 0.9290 0.2154 0.082 Uiso 1 1 calc R . .
H23C H 0.2790 0.9560 0.2133 0.082 Uiso 1 1 calc R . .
N4 N -0.1426(7) 1.3487(4) 0.05185(13) 0.0408(12) Uani 1 1 d . . .
O5 O 0.5552(17) 0.7021(9) 0.0510(4) 0.103(4) Uani 0.540(6) 1 d PU A 1
O6 O 0.285(2) 0.7308(10) 0.0721(3) 0.086(4) Uani 0.540(6) 1 d PU A 1
O7 O 0.356(2) 0.7590(18) -0.0325(6) 0.060(5) Uani 0.540(6) 1 d PU A 1
H7 H 0.2622 0.7863 -0.0361 0.090 Uiso 0.540(6) 1 calc PR A 1
O8 O 0.352(4) 1.081(2) 0.0340(6) 0.058(7) Uani 0.540(6) 1 d PU A 1
O9 O -0.022(3) 1.396(2) 0.0599(5) 0.040(4) Uani 0.540(6) 1 d PU A 1
O10 O -0.266(4) 1.397(3) 0.0594(9) 0.050(5) Uani 0.540(6) 1 d PU A 1
N3 N 0.2370(13) 0.9147(8) 0.0309(3) 0.050(3) Uani 0.540(6) 1 d PU A 1
H3 H 0.1462 0.8754 0.0318 0.060 Uiso 0.540(6) 1 calc PR A 1
C24 C 0.419(3) 0.7535(16) 0.0548(7) 0.069(6) Uani 0.540(6) 1 d PU A 1
C25 C 0.407(3) 0.8591(18) 0.0286(6) 0.066(6) Uani 0.540(6) 1 d PU A 1
H25 H 0.4888 0.9122 0.0393 0.079 Uiso 0.540(6) 1 calc PR A 1
C26 C 0.4626(17) 0.8380(11) -0.0110(4) 0.068(4) Uani 0.540(6) 1 d PU A 1
H26A H 0.5778 0.8099 -0.0104 0.081 Uiso 0.540(6) 1 calc PR A 1
H26B H 0.4643 0.9077 -0.0248 0.081 Uiso 0.540(6) 1 calc PR A 1
C27 C 0.2267(13) 1.0258(7) 0.0314(3) 0.026(2) Uani 0.540(6) 1 d PU A 1
C28 C 0.0600(16) 1.0745(10) 0.0303(4) 0.033(3) Uani 0.540(6) 1 d PU A 1
C29 C 0.040(2) 1.184(2) 0.0403(7) 0.038(4) Uani 0.540(6) 1 d PU A 1
H29 H 0.1334 1.2279 0.0458 0.046 Uiso 0.540(6) 1 calc PR A 1
C30 C -0.161(2) 1.235(2) 0.0422(7) 0.027(4) Uani 0.540(6) 1 d PU A 1
C31 C -0.2621(18) 1.1748(14) 0.0289(4) 0.038(3) Uani 0.540(6) 1 d PU A 1
H31 H -0.3707 1.2043 0.0272 0.046 Uiso 0.540(6) 1 calc PR A 1
C32 C -0.2477(19) 1.0673(11) 0.0154(4) 0.047(3) Uani 0.540(6) 1 d PU A 1
H32 H -0.3415 1.0297 0.0059 0.056 Uiso 0.540(6) 1 calc PR A 1
C33 C -0.0819(18) 1.0150(11) 0.0167(4) 0.037(3) Uani 0.540(6) 1 d PU A 1
H33 H -0.0693 0.9421 0.0086 0.045 Uiso 0.540(6) 1 calc PR A 1
O51 O -0.5333(16) 0.7177(10) 0.0695(3) 0.041(3) Uani 0.460(6) 1 d PU A 2
O61 O -0.8061(11) 0.6907(7) 0.0528(3) 0.042(2) Uani 0.460(6) 1 d PU A 2
O71 O -0.603(2) 0.7464(17) -0.0254(6) 0.045(5) Uani 0.460(6) 1 d PU A 2
H71 H -0.5157 0.7736 -0.0338 0.067 Uiso 0.460(6) 1 calc PR A 2
O81 O -0.631(3) 1.088(2) 0.0266(6) 0.020(3) Uani 0.460(6) 1 d PU A 2
O91 O 0.004(3) 1.400(3) 0.0489(6) 0.044(4) Uani 0.460(6) 1 d PU A 2
O101 O -0.296(4) 1.386(3) 0.0545(11) 0.047(5) Uani 0.460(6) 1 d PU A 2
N31 N -0.5160(14) 0.9138(9) 0.0331(3) 0.037(3) Uani 0.460(6) 1 d PU A 2
H31A H -0.4261 0.8742 0.0355 0.044 Uiso 0.460(6) 1 calc PR A 2
C241 C -0.6735(17) 0.7483(12) 0.0533(5) 0.020(3) Uani 0.460(6) 1 d PU A 2
C251 C -0.677(2) 0.8597(15) 0.0311(5) 0.029(4) Uani 0.460(6) 1 d PU A 2
H251 H -0.7612 0.9078 0.0433 0.035 Uiso 0.460(6) 1 calc PR A 2
C261 C -0.7294(15) 0.8436(9) -0.0119(3) 0.037(3) Uani 0.460(6) 1 d PU A 2
H26C H -0.7116 0.9106 -0.0267 0.045 Uiso 0.460(6) 1 calc PR A 2
H26D H -0.8471 0.8212 -0.0141 0.045 Uiso 0.460(6) 1 calc PR A 2
C271 C -0.5003(15) 1.0229(10) 0.0313(3) 0.029(3) Uani 0.460(6) 1 d PU A 2
C281 C -0.3313(17) 1.0721(11) 0.0319(4) 0.038(3) Uani 0.460(6) 1 d PU A 2
C291 C -0.319(2) 1.1843(16) 0.0393(5) 0.034(4) Uani 0.460(6) 1 d PU A 2
H291 H -0.4114 1.2299 0.0444 0.041 Uiso 0.460(6) 1 calc PR A 2
C301 C -0.114(2) 1.229(3) 0.0381(8) 0.017(4) Uani 0.460(6) 1 d PU A 2
C311 C -0.008(3) 1.178(3) 0.0338(8) 0.038(5) Uani 0.460(6) 1 d PU A 2
H311 H 0.0995 1.2071 0.0380 0.046 Uiso 0.460(6) 1 calc PR A 2
C321 C -0.021(2) 1.0659(15) 0.0221(5) 0.038(3) Uani 0.460(6) 1 d PU A 2
H321 H 0.0754 1.0257 0.0153 0.046 Uiso 0.460(6) 1 calc PR A 2
C331 C -0.182(2) 1.0174(13) 0.0209(4) 0.034(3) Uani 0.460(6) 1 d PU A 2
H331 H -0.1907 0.9448 0.0123 0.041 Uiso 0.460(6) 1 calc PR A 2
O100 O 0.801(3) 0.763(2) 0.1091(6) 0.082(4) Uani 0.273(17) 1 d PDU B 1
H100 H 0.8107 0.7521 0.0859 0.122 Uiso 0.273(17) 1 calc PR B 1
C100 C 0.918(5) 0.860(3) 0.1213(13) 0.083(4) Uani 0.273(17) 1 d PDU B 1
H101 H 0.8764 0.8924 0.1447 0.125 Uiso 0.273(17) 1 calc PR B 1
H102 H 0.9196 0.9153 0.1015 0.125 Uiso 0.273(17) 1 calc PR B 1
H103 H 1.0311 0.8329 0.1254 0.125 Uiso 0.273(17) 1 calc PR B 1
O110 O 0.776(3) 0.822(3) 0.1036(6) 0.081(4) Uani 0.256(16) 1 d PDU C 2
H110 H 0.7880 0.8122 0.0804 0.122 Uiso 0.256(16) 1 calc PR C 2
C110 C 0.949(4) 0.824(3) 0.1231(13) 0.084(4) Uani 0.256(16) 1 d PDU C 2
H111 H 1.0338 0.7998 0.1053 0.125 Uiso 0.256(16) 1 calc PR C 2
H112 H 0.9476 0.7760 0.1450 0.125 Uiso 0.256(16) 1 calc PR C 2
H113 H 0.9737 0.8984 0.1312 0.125 Uiso 0.256(16) 1 calc PR C 2
O120 O 0.874(3) 0.9428(17) 0.1402(6) 0.082(4) Uani 0.237(9) 1 d PDU D 6
H120 H 0.8224 0.9014 0.1548 0.123 Uiso 0.237(9) 1 calc PR D 6
C120 C 0.914(5) 0.885(3) 0.1053(8) 0.084(4) Uani 0.237(9) 1 d PDU D 6
H121 H 1.0322 0.8659 0.1051 0.126 Uiso 0.237(9) 1 calc PR D 6
H122 H 0.8892 0.9313 0.0836 0.126 Uiso 0.237(9) 1 calc PR D 6
H123 H 0.8473 0.8184 0.1037 0.126 Uiso 0.237(9) 1 calc PR D 6
O200 O 0.168(4) 0.870(3) 0.1327(9) 0.059(5) Uani 0.174(12) 1 d PDU E 3
H200 H 0.1540 0.8280 0.1145 0.088 Uiso 0.174(12) 1 calc PR E 3
C200 C 0.365(6) 0.893(4) 0.1380(13) 0.064(4) Uani 0.174(12) 1 d PDU E 3
H201 H 0.4249 0.8244 0.1391 0.096 Uiso 0.174(12) 1 calc PR E 3
H202 H 0.3827 0.9336 0.1615 0.096 Uiso 0.174(12) 1 calc PR E 3
H203 H 0.4055 0.9364 0.1167 0.096 Uiso 0.174(12) 1 calc PR E 3
O210 O 0.4722(16) 0.8868(9) 0.1387(3) 0.055(4) Uani 0.454(15) 1 d PDU F 5
H210 H 0.4961 0.9017 0.1611 0.082 Uiso 0.454(15) 1 calc PR F 5
C210 C 0.248(3) 0.8783(17) 0.1338(6) 0.071(4) Uani 0.454(15) 1 d PDU F 5
H211 H 0.2034 0.9508 0.1289 0.106 Uiso 0.454(15) 1 calc PR F 5
H212 H 0.2002 0.8495 0.1571 0.106 Uiso 0.454(15) 1 calc PR F 5
H213 H 0.2210 0.8301 0.1127 0.106 Uiso 0.454(15) 1 calc PR F 5
O220 O 0.545(4) 0.926(3) 0.1303(9) 0.066(4) Uani 0.176(9) 1 d PDU G 7
H220 H 0.5438 0.9157 0.1536 0.099 Uiso 0.176(9) 1 calc PR G 7
C220 C 0.738(4) 0.915(4) 0.1146(13) 0.082(4) Uani 0.176(9) 1 d PDU G 7
H221 H 0.7360 0.8906 0.0883 0.122 Uiso 0.176(9) 1 calc PR G 7
H222 H 0.7984 0.8624 0.1300 0.122 Uiso 0.176(9) 1 calc PR G 7
H223 H 0.7932 0.9858 0.1161 0.122 Uiso 0.176(9) 1 calc PR G 7

loop_
_atom_site_aniso_label
_atom_site_aniso_U_11
_atom_site_aniso_U_22
_atom_site_aniso_U_33
_atom_site_aniso_U_23
_atom_site_aniso_U_13
_atom_site_aniso_U_12
O1 0.039(2) 0.035(2) 0.043(2) -0.0055(17) 0.0019(19) 0.0039(17)
O2 0.041(2) 0.050(2) 0.031(2) -0.0097(19) 0.0035(17) 0.0018(19)
O3 0.044(2) 0.037(2) 0.042(2) -0.0064(18) -0.0007(18) -0.0010(19)
O4 0.063(3) 0.050(2) 0.029(2) 0.0030(18) 0.006(2) 0.000(2)
N1 0.033(2) 0.031(3) 0.032(2) -0.001(2) -0.001(2) 0.003(2)
N2 0.075(4) 0.035(3) 0.027(3) -0.002(2) -0.001(3) -0.013(3)
C1 0.024(3) 0.043(3) 0.037(3) -0.001(3) -0.002(2) -0.002(3)
C2 0.025(3) 0.050(4) 0.033(3) -0.010(3) 0.001(2) -0.003(3)
C3 0.034(3) 0.041(4) 0.038(3) -0.005(3) -0.004(3) -0.002(3)
C4 0.034(3) 0.037(3) 0.038(3) -0.004(3) -0.001(3) -0.006(3)
C5 0.032(3) 0.037(3) 0.035(3) -0.004(3) -0.001(3) -0.001(3)
C6 0.026(3) 0.036(3) 0.032(3) -0.002(3) 0.001(2) -0.004(3)
C7 0.043(3) 0.028(3) 0.028(3) -0.003(2) 0.000(3) -0.006(3)
C8 0.024(3) 0.033(3) 0.037(3) 0.000(2) -0.001(2) 0.000(2)
C9 0.029(3) 0.039(4) 0.049(4) 0.002(3) -0.004(3) 0.001(3)
C10 0.041(3) 0.033(3) 0.048(3) 0.000(3) 0.001(3) 0.003(3)
C11 0.035(3) 0.030(3) 0.044(3) -0.002(2) -0.002(3) -0.003(3)
C12 0.055(4) 0.037(3) 0.043(3) -0.010(3) -0.006(3) -0.003(3)
C13 0.039(3) 0.045(4) 0.033(3) -0.006(3) -0.009(3) 0.002(3)
C14 0.047(4) 0.035(3) 0.038(3) -0.012(3) -0.008(3) 0.008(3)
C15 0.063(4) 0.035(3) 0.041(3) -0.008(3) 0.002(3) -0.005(3)
C16 0.045(3) 0.052(4) 0.041(4) -0.004(3) 0.000(3) -0.021(3)
C17 0.048(4) 0.043(4) 0.037(3) -0.008(3) 0.011(3) -0.019(3)
C18 0.024(3) 0.029(3) 0.038(3) 0.001(2) 0.003(2) -0.002(2)
C19 0.038(3) 0.026(3) 0.048(3) -0.007(3) -0.008(3) -0.004(3)
C20 0.037(3) 0.033(3) 0.041(3) 0.001(3) -0.007(3) -0.003(3)
C21 0.061(4) 0.030(3) 0.030(3) 0.000(2) 0.001(3) -0.005(3)
C22 0.044(3) 0.064(4) 0.031(3) -0.007(3) 0.000(3) 0.007(3)
C23 0.066(4) 0.035(3) 0.065(4) -0.003(3) -0.006(3) 0.006(3)
N4 0.052(3) 0.034(3) 0.037(3) 0.004(2) -0.005(3) 0.008(3)
O5 0.105(7) 0.077(7) 0.128(8) 0.011(6) 0.002(6) 0.026(6)
O6 0.123(9) 0.061(6) 0.073(7) 0.008(6) -0.006(7) 0.016(6)
O7 0.054(8) 0.051(7) 0.076(9) 0.000(6) -0.005(6) 0.021(6)
O8 0.065(9) 0.045(8) 0.063(11) -0.010(7) 0.004(8) 0.006(7)
O9 0.043(6) 0.033(4) 0.043(8) -0.004(6) -0.008(6) -0.004(5)
O10 0.052(9) 0.052(7) 0.044(7) 0.000(6) 0.006(6) 0.002(6)
N3 0.052(6) 0.028(5) 0.068(6) 0.006(4) 0.011(5) 0.001(5)
C24 0.080(10) 0.042(8) 0.086(10) -0.013(7) 0.006(9) 0.019(8)
C25 0.055(9) 0.060(9) 0.084(9) -0.002(7) -0.002(8) 0.005(8)
C26 0.068(7) 0.045(7) 0.090(8) -0.001(6) 0.001(6) -0.002(6)
C27 0.034(5) 0.013(5) 0.031(5) -0.003(4) -0.007(4) -0.008(4)
C28 0.040(6) 0.022(5) 0.037(6) 0.005(4) -0.004(5) 0.001(5)
C29 0.040(8) 0.033(5) 0.043(7) 0.005(5) -0.002(6) 0.006(6)
C30 0.024(8) 0.025(5) 0.033(6) -0.002(5) 0.003(7) -0.003(7)
C31 0.035(7) 0.031(5) 0.048(7) 0.001(5) 0.014(5) -0.002(6)
C32 0.043(6) 0.042(5) 0.056(6) -0.001(5) -0.002(5) -0.008(5)
C33 0.028(5) 0.028(5) 0.056(5) -0.006(4) -0.001(5) -0.005(5)
O51 0.038(6) 0.044(6) 0.042(6) 0.010(5) 0.002(5) -0.010(5)
O61 0.035(5) 0.034(5) 0.056(5) 0.012(4) -0.002(4) -0.002(4)
O71 0.051(9) 0.031(7) 0.052(7) -0.005(6) -0.002(7) -0.018(7)
O81 0.032(6) 0.011(5) 0.018(5) 0.000(4) 0.002(5) -0.006(4)
O91 0.042(7) 0.041(5) 0.049(9) 0.003(7) -0.003(6) -0.002(5)
O101 0.044(9) 0.053(7) 0.042(8) -0.004(6) 0.006(7) 0.004(7)
N31 0.038(6) 0.033(6) 0.040(5) -0.010(5) -0.006(5) -0.001(5)
C241 0.008(6) 0.017(6) 0.035(7) 0.000(5) 0.006(5) 0.002(5)
C251 0.021(7) 0.027(7) 0.038(6) -0.002(5) 0.009(6) -0.012(6)
C261 0.036(6) 0.034(6) 0.041(6) -0.001(5) 0.002(5) 0.000(5)
C271 0.037(5) 0.025(5) 0.025(5) 0.000(4) 0.000(5) -0.006(5)
C281 0.036(6) 0.040(6) 0.037(6) 0.001(5) 0.011(5) -0.006(5)
C291 0.038(7) 0.024(5) 0.041(7) 0.000(6) 0.012(6) -0.001(6)
C301 0.009(8) 0.016(5) 0.027(6) -0.005(5) 0.012(6) -0.004(7)
C311 0.040(9) 0.030(6) 0.044(8) 0.005(6) -0.013(7) 0.004(7)
C321 0.036(7) 0.027(6) 0.052(6) 0.004(5) -0.006(5) -0.003(6)
C331 0.029(6) 0.026(5) 0.047(5) -0.005(5) -0.003(5) -0.003(5)
O100 0.081(6) 0.082(7) 0.082(6) 0.007(6) 0.008(5) -0.001(6)
C100 0.084(6) 0.086(6) 0.080(6) 0.001(5) 0.005(5) 0.001(5)
O110 0.080(6) 0.086(6) 0.077(6) -0.003(5) 0.007(5) 0.002(5)
C110 0.084(6) 0.085(6) 0.082(6) 0.001(5) 0.003(5) 0.003(5)
O120 0.085(6) 0.083(6) 0.077(6) -0.002(5) 0.000(5) 0.000(5)
C120 0.086(6) 0.085(6) 0.080(6) -0.001(5) 0.002(5) 0.001(5)
O200 0.057(8) 0.059(7) 0.059(7) 0.001(6) -0.002(7) 0.002(7)
C200 0.062(7) 0.067(6) 0.063(6) -0.002(5) 0.000(6) 0.004(6)
O210 0.046(6) 0.067(5) 0.052(5) -0.007(4) 0.000(5) 0.015(5)
C210 0.077(8) 0.066(6) 0.071(6) 0.005(5) 0.000(7) 0.005(7)
O220 0.061(7) 0.069(6) 0.068(6) -0.004(5) 0.004(6) 0.004(6)
C220 0.082(6) 0.084(6) 0.079(6) -0.001(5) 0.002(5) 0.001(5)

loop_
_atom_type_symbol
_atom_type_description
_atom_type_scat_dispersion_real
_atom_type_scat_dispersion_imag
_atom_type_scat_source
C C 0.0033 0.0000 'International Tables Vol C Tables 4.2.6.8 and 6.1.1.4'
H H 0.0000 0.0000 'International Tables Vol C Tables 4.2.6.8 and 6.1.1.4'
N N 0.0061 0.0000 'International Tables Vol C Tables 4.2.6.8 and 6.1.1.4'
O O 0.0106 0.0000 'International Tables Vol C Tables 4.2.6.8 and 6.1.1.4'

loop_
_geom_angle_atom_site_label_1
_geom_angle_atom_site_label_2
_geom_angle_atom_site_label_3
_geom_angle
C11 O1 C12 114.8(4)
C2 O2 C22 116.4(4)
C3 O3 C23 115.8(4)
C9 N1 C6 124.1(4)
C9 N1 C8 119.1(4)
C6 N1 C8 109.9(4)
C16 N2 C15 114.3(4)
C16 N2 C21 107.9(4)
C15 N2 C21 113.6(4)
C16 N2 H2A 106.9
C15 N2 H2A 106.9
C21 N2 H2A 106.9
C6 C1 C2 117.9(5)
C6 C1 H1A 121.1
C2 C1 H1A 121.1
O2 C2 C3 116.7(5)
O2 C2 C1 123.2(5)
C3 C2 C1 120.1(5)
C4 C3 O3 124.3(5)
C4 C3 C2 121.4(5)
O3 C3 C2 114.3(5)
C3 C4 C5 118.5(5)
C3 C4 H4A 120.8
C5 C4 H4A 120.8
C6 C5 C4 119.8(5)
C6 C5 C7 110.9(4)
C4 C5 C7 129.3(5)
C1 C6 C5 122.1(5)
C1 C6 N1 128.9(4)
C5 C6 N1 109.0(4)
C5 C7 C21 115.5(4)
C5 C7 C17 112.3(4)
C21 C7 C17 101.6(4)
C5 C7 C8 102.3(4)
C21 C7 C8 114.6(4)
C17 C7 C8 110.9(4)
N1 C8 C18 106.7(4)
N1 C8 C7 103.9(4)
C18 C8 C7 117.0(4)
N1 C8 H8A 109.6
C18 C8 H8A 109.6
C7 C8 H8A 109.6
O4 C9 N1 122.3(5)
O4 C9 C10 121.4(5)
N1 C9 C10 116.2(5)
C9 C10 C11 118.4(4)
C9 C10 H10A 107.7
C11 C10 H10A 107.7
C9 C10 H10B 107.7
C11 C10 H10B 107.7
H10A C10 H10B 107.1
O1 C11 C18 116.2(4)
O1 C11 C10 104.7(4)
C18 C11 C10 109.3(4)
O1 C11 H11A 108.8
C18 C11 H11A 108.8
C10 C11 H11A 108.8
O1 C12 C13 110.9(4)
O1 C12 H12A 109.5
C13 C12 H12A 109.5
O1 C12 H12B 109.5
C13 C12 H12B 109.5
H12A C12 H12B 108.0
C14 C13 C12 124.4(5)
C14 C13 H13A 117.8
C12 C13 H13A 117.8
C13 C14 C15 123.1(5)
C13 C14 C19 121.0(5)
C15 C14 C19 116.0(4)
C14 C15 N2 109.8(4)
C14 C15 H15A 109.7
N2 C15 H15A 109.7
C14 C15 H15B 109.7
N2 C15 H15B 109.7
H15A C15 H15B 108.2
N2 C16 C17 104.3(5)
N2 C16 H16A 110.9
C17 C16 H16A 110.9
N2 C16 H16B 110.9
C17 C16 H16B 110.9
H16A C16 H16B 108.9
C16 C17 C7 103.8(4)
C16 C17 H17A 111.0
C7 C17 H17A 111.0
C16 C17 H17B 111.0
C7 C17 H17B 111.0
H17A C17 H17B 109.0
C8 C18 C11 108.7(4)
C8 C18 C19 113.0(4)
C11 C18 C19 116.0(4)
C8 C18 H18A 106.1
C11 C18 H18A 106.1
C19 C18 H18A 106.1
C14 C19 C20 108.6(4)
C14 C19 C18 114.1(4)
C20 C19 C18 106.0(4)
C14 C19 H19A 109.3
C20 C19 H19A 109.3
C18 C19 H19A 109.3
C19 C20 C21 108.6(4)
C19 C20 H20A 110.0
C21 C20 H20A 110.0
C19 C20 H20B 110.0
C21 C20 H20B 110.0
H20A C20 H20B 108.3
C7 C21 C20 115.5(4)
C7 C21 N2 104.5(4)
C20 C21 N2 110.0(4)
C7 C21 H21A 108.9
C20 C21 H21A 108.9
N2 C21 H21A 108.9
O2 C22 H22A 109.5
O2 C22 H22B 109.5
H22A C22 H22B 109.5
O2 C22 H22C 109.5
H22A C22 H22C 109.5
H22B C22 H22C 109.5
O3 C23 H23A 109.5
O3 C23 H23B 109.5
H23A C23 H23B 109.5
O3 C23 H23C 109.5
H23A C23 H23C 109.5
H23B C23 H23C 109.5
O9 N4 O10 113(2)
O9 N4 O101 126(2)
O10 N4 O101 14(3)
O9 N4 O91 18.9(15)
O10 N4 O91 121(2)
O101 N4 O91 132(2)
O9 N4 C30 128.7(15)
O10 N4 C30 116.9(18)
O101 N4 C30 104.7(19)
O91 N4 C30 121.9(15)
O9 N4 C301 114.9(14)
O10 N4 C301 131.7(18)
O101 N4 C301 119.0(19)
O91 N4 C301 106.8(15)
C30 N4 C301 15.1(12)
C26 O7 H7 109.5
C27 N3 C25 120.1(11)
C27 N3 H3 120.0
C25 N3 H3 120.0
O6 C24 O5 132(2)
O6 C24 C25 114.2(19)
O5 C24 C25 113(2)
C26 C25 N3 113.0(14)
C26 C25 C24 112.7(16)
N3 C25 C24 112.7(17)
C26 C25 H25 105.9
N3 C25 H25 105.9
C24 C25 H25 105.9
C25 C26 O7 114.7(15)
C25 C26 H26A 108.6
O7 C26 H26A 108.6
C25 C26 H26B 108.6
O7 C26 H26B 108.6
H26A C26 H26B 107.6
O8 C27 N3 120.7(16)
O8 C27 C28 121.7(16)
N3 C27 C28 117.6(10)
C29 C28 C33 119.0(13)
C29 C28 C27 119.3(12)
C33 C28 C27 121.6(10)
C28 C29 C30 117.8(17)
C28 C29 H29 121.1
C30 C29 H29 121.1
C31 C30 N4 140(2)
C31 C30 C29 113(2)
N4 C30 C29 105.4(16)
C30 C31 C32 131.3(18)
C30 C31 H31 114.4
C32 C31 H31 114.4
C31 C32 C33 118.1(12)
C31 C32 H32 120.9
C33 C32 H32 120.9
C28 C33 C32 120.1(12)
C28 C33 H33 119.9
C32 C33 H33 119.9
C261 O71 H71 109.5
C271 N31 C251 122.3(12)
C271 N31 H31A 118.8
C251 N31 H31A 118.8
O61 C241 O51 124.1(13)
O61 C241 C251 117.2(12)
O51 C241 C251 118.6(13)
N31 C251 C241 110.9(14)
N31 C251 C261 109.8(11)
C241 C251 C261 111.9(12)
N31 C251 H251 108.0
C241 C251 H251 108.0
C261 C251 H251 108.0
C251 C261 O71 101.9(13)
C251 C261 H26C 111.4
O71 C261 H26C 111.4
C251 C261 H26D 111.4
O71 C261 H26D 111.4
H26C C261 H26D 109.3
O81 C271 N31 122.1(15)
O81 C271 C281 118.5(14)
N31 C271 C281 119.3(12)
C291 C281 C331 117.0(13)
C291 C281 C271 117.7(13)
C331 C281 C271 124.8(12)
C281 C291 C301 111.7(15)
C281 C291 H291 124.1
C301 C291 H291 124.1
C311 C301 N4 136(2)
C311 C301 C291 125(3)
N4 C301 C291 98.5(13)
C301 C311 C321 123(3)
C301 C311 H311 118.4
C321 C311 H311 118.4
C331 C321 C311 118.2(17)
C331 C321 H321 120.9
C311 C321 H321 120.9
C321 C331 C281 123.9(14)
C321 C331 H331 118.1
C281 C331 H331 118.1
C100 O100 H100 109.5
O100 C100 H101 109.5
O100 C100 H102 109.5
H101 C100 H102 109.5
O100 C100 H103 109.5
H101 C100 H103 109.5
H102 C100 H103 109.5
C110 O110 H110 109.5
O110 C110 H111 109.5
O110 C110 H112 109.5
H111 C110 H112 109.5
O110 C110 H113 109.5
H111 C110 H113 109.5
H112 C110 H113 109.5
C120 O120 H120 109.5
O120 C120 H121 109.5
O120 C120 H122 109.5
H121 C120 H122 109.5
O120 C120 H123 109.5
H121 C120 H123 109.5
H122 C120 H123 109.5
C200 O200 H200 109.5
O200 C200 H201 109.5
O200 C200 H202 109.5
H201 C200 H202 109.5
O200 C200 H203 109.5
H201 C200 H203 109.5
H202 C200 H203 109.5
C210 O210 H210 109.5
O210 C210 H211 109.5
O210 C210 H212 109.5
H211 C210 H212 109.5
O210 C210 H213 109.5
H211 C210 H213 109.5
H212 C210 H213 109.5
C220 O220 H220 109.5
O220 C220 H221 109.5
O220 C220 H222 109.5
H221 C220 H222 109.5
O220 C220 H223 109.5
H221 C220 H223 109.5
H222 C220 H223 109.5

loop_
_geom_bond_atom_site_label_1
_geom_bond_atom_site_label_2
_geom_bond_distance
O1 C11 1.420(6)
O1 C12 1.450(6)
O2 C2 1.372(6)
O2 C22 1.434(6)
O3 C3 1.394(6)
O3 C23 1.431(6)
O4 C9 1.223(6)
N1 C9 1.378(6)
N1 C6 1.421(6)
N1 C8 1.489(6)
N2 C16 1.501(7)
N2 C15 1.515(6)
N2 C21 1.542(7)
N2 H2A 0.9100
C1 C6 1.375(7)
C1 C2 1.403(7)
C1 H1A 0.9300
C2 C3 1.396(7)
C3 C4 1.378(7)
C4 C5 1.396(7)
C4 H4A 0.9300
C5 C6 1.393(6)
C5 C7 1.504(7)
C7 C21 1.519(7)
C7 C17 1.545(7)
C7 C8 1.558(6)
C8 C18 1.495(6)
C8 H8A 0.9800
C9 C10 1.499(7)
C10 C11 1.557(7)
C10 H10A 0.9700
C10 H10B 0.9700
C11 C18 1.532(6)
C11 H11A 0.9800
C12 C13 1.491(7)
C12 H12A 0.9700
C12 H12B 0.9700
C13 C14 1.315(7)
C13 H13A 0.9300
C14 C15 1.506(7)
C14 C19 1.534(7)
C15 H15A 0.9700
C15 H15B 0.9700
C16 C17 1.510(7)
C16 H16A 0.9700
C16 H16B 0.9700
C17 H17A 0.9700
C17 H17B 0.9700
C18 C19 1.554(7)
C18 H18A 0.9800
C19 C20 1.539(7)
C19 H19A 0.9800
C20 C21 1.540(7)
C20 H20A 0.9700
C20 H20B 0.9700
C21 H21A 0.9800
C22 H22A 0.9600
C22 H22B 0.9600
C22 H22C 0.9600
C23 H23A 0.9600
C23 H23B 0.9600
C23 H23C 0.9600
N4 O9 1.14(2)
N4 O10 1.16(3)
N4 O101 1.30(4)
N4 O91 1.31(3)
N4 C30 1.42(3)
N4 C301 1.54(3)
O5 C24 1.25(2)
O6 C24 1.25(2)
O7 C26 1.47(2)
O7 H7 0.8200
O8 C27 1.20(3)
N3 C27 1.344(13)
N3 C25 1.504(18)
N3 H3 0.8600
C24 C25 1.57(3)
C25 C26 1.47(2)
C25 H25 0.9800
C26 H26A 0.9700
C26 H26B 0.9700
C27 C28 1.441(15)
C28 C29 1.37(3)
C28 C33 1.412(17)
C29 C30 1.71(3)
C29 H29 0.9300
C30 C31 1.17(3)
C31 C32 1.38(2)
C31 H31 0.9300
C32 C33 1.454(18)
C32 H32 0.9300
C33 H33 0.9300
O51 C241 1.29(2)
O61 C241 1.257(16)
O71 C261 1.61(2)
O71 H71 0.8200
O81 C271 1.31(3)
N31 C271 1.325(15)
N31 C251 1.430(18)
N31 H31A 0.8600
C241 C251 1.55(2)
C251 C261 1.562(19)
C251 H251 0.9800
C261 H26C 0.9700
C261 H26D 0.9700
C271 C281 1.460(17)
C281 C291 1.38(2)
C281 C331 1.40(2)
C291 C301 1.71(3)
C291 H291 0.9300
C301 C311 1.05(3)
C311 C321 1.41(4)
C311 H311 0.9300
C321 C331 1.40(2)
C321 H321 0.9300
C331 H331 0.9300
O100 C100 1.56(3)
O100 H100 0.8200
C100 H101 0.9600
C100 H102 0.9600
C100 H103 0.9600
O110 C110 1.52(3)
O110 H110 0.8200
C110 H111 0.9600
C110 H112 0.9600
C110 H113 0.9600
O120 C120 1.44(3)
O120 H120 0.8200
C120 H121 0.9600
C120 H122 0.9600
C120 H123 0.9600
O200 C200 1.59(3)
O200 H200 0.8200
C200 H201 0.9600
C200 H202 0.9600
C200 H203 0.9600
O210 C210 1.776(18)
O210 H210 0.8200
C210 H211 0.9600
C210 H212 0.9600
C210 H213 0.9600
O220 C220 1.62(3)
O220 H220 0.8200
C220 H221 0.9600
C220 H222 0.9600
C220 H223 0.9600

loop_
_geom_hbond_atom_site_label_D
_geom_hbond_atom_site_label_H
_geom_hbond_atom_site_label_A
_geom_hbond_distance_DH
_geom_hbond_distance_HA
_geom_hbond_distance_DA
_geom_hbond_angle_DHA
_geom_hbond_site_symmetry_A
N2 H2A O51 0.91 1.66 2.570(12) 172.8 1_655
N2 H2A O6 0.91 1.99 2.762(12) 141.8 .
O7 H7 O5 0.82 1.72 2.50(2) 159.5 4_465
O71 H71 O61 0.82 1.83 2.64(2) 169.9 4_565
O100 H100 O7 0.82 1.90 2.71(3) 172.6 4_565
O110 H110 O71 0.82 2.21 3.00(3) 160.2 4_665
O120 H120 O4 0.82 1.94 2.69(2) 152.9 3_655
O200 H200 O6 0.82 2.15 2.85(3) 143.3 .
O210 H210 O4 0.82 2.31 2.963(12) 137.3 3_655
O220 H220 O4 0.82 2.27 2.96(3) 141.6 3_655

loop_
_geom_torsion_atom_site_label_1
_geom_torsion_atom_site_label_2
_geom_torsion_atom_site_label_3
_geom_torsion_atom_site_label_4
_geom_torsion
C22 O2 C2 C3 -175.9(4)
C22 O2 C2 C1 3.2(6)
C6 C1 C2 O2 -178.4(4)
C6 C1 C2 C3 0.7(7)
C23 O3 C3 C4 5.1(7)
C23 O3 C3 C2 -174.2(5)
O2 C2 C3 C4 175.7(5)
C1 C2 C3 C4 -3.5(7)
O2 C2 C3 O3 -5.0(6)
C1 C2 C3 O3 175.8(4)
O3 C3 C4 C5 -176.8(5)
C2 C3 C4 C5 2.4(7)
C3 C4 C5 C6 1.4(7)
C3 C4 C5 C7 -175.9(5)
C2 C1 C6 C5 3.1(7)
C2 C1 C6 N1 -175.1(5)
C4 C5 C6 C1 -4.2(7)
C7 C5 C6 C1 173.5(4)
C4 C5 C6 N1 174.3(5)
C7 C5 C6 N1 -8.0(6)
C9 N1 C6 C1 22.2(8)
C8 N1 C6 C1 172.5(5)
C9 N1 C6 C5 -156.2(5)
C8 N1 C6 C5 -5.8(5)
C6 C5 C7 C21 142.7(4)
C4 C5 C7 C21 -39.9(8)
C6 C5 C7 C17 -101.5(5)
C4 C5 C7 C17 76.0(7)
C6 C5 C7 C8 17.5(5)
C4 C5 C7 C8 -165.1(5)
C9 N1 C8 C18 44.2(6)
C6 N1 C8 C18 -107.9(4)
C9 N1 C8 C7 168.4(4)
C6 N1 C8 C7 16.4(5)
C5 C7 C8 N1 -19.6(5)
C21 C7 C8 N1 -145.4(4)
C17 C7 C8 N1 100.3(4)
C5 C7 C8 C18 97.7(5)
C21 C7 C8 C18 -28.0(6)
C17 C7 C8 C18 -142.3(4)
C6 N1 C9 O4 -23.6(8)
C8 N1 C9 O4 -171.5(5)
C6 N1 C9 C10 154.5(5)
C8 N1 C9 C10 6.6(7)
O4 C9 C10 C11 146.1(5)
N1 C9 C10 C11 -32.0(7)
C12 O1 C11 C18 -67.6(5)
C12 O1 C11 C10 171.7(4)
C9 C10 C11 O1 129.1(5)
C9 C10 C11 C18 4.0(6)
C11 O1 C12 C13 86.2(5)
O1 C12 C13 C14 -64.0(7)
C12 C13 C14 C15 177.0(5)
C12 C13 C14 C19 -3.2(8)
C13 C14 C15 N2 -126.8(5)
C19 C14 C15 N2 53.4(6)
C16 N2 C15 C14 77.5(6)
C21 N2 C15 C14 -46.8(6)
C15 N2 C16 C17 -141.8(4)
C21 N2 C16 C17 -14.4(5)
N2 C16 C17 C7 35.3(5)
C5 C7 C17 C16 -166.8(5)
C21 C7 C17 C16 -42.8(5)
C8 C7 C17 C16 79.4(5)
N1 C8 C18 C11 -71.4(5)
C7 C8 C18 C11 172.8(4)
N1 C8 C18 C19 158.3(4)
C7 C8 C18 C19 42.5(6)
O1 C11 C18 C8 -71.8(5)
C10 C11 C18 C8 46.4(5)
O1 C11 C18 C19 56.8(6)
C10 C11 C18 C19 175.0(4)
C13 C14 C19 C20 179.1(5)
C15 C14 C19 C20 -1.1(6)
C13 C14 C19 C18 61.1(6)
C15 C14 C19 C18 -119.1(5)
C8 C18 C19 C14 58.0(6)
C11 C18 C19 C14 -68.4(6)
C8 C18 C19 C20 -61.4(5)
C11 C18 C19 C20 172.1(4)
C14 C19 C20 C21 -56.5(5)
C18 C19 C20 C21 66.5(5)
C5 C7 C21 C20 -84.0(5)
C17 C7 C21 C20 154.1(4)
C8 C7 C21 C20 34.5(6)
C5 C7 C21 N2 154.9(4)
C17 C7 C21 N2 33.1(5)
C8 C7 C21 N2 -86.5(5)
C19 C20 C21 C7 -55.4(6)
C19 C20 C21 N2 62.6(5)
C16 N2 C21 C7 -12.3(5)
C15 N2 C21 C7 115.5(4)
C16 N2 C21 C20 -136.9(4)
C15 N2 C21 C20 -9.1(6)
C27 N3 C25 C26 -90.6(18)
C27 N3 C25 C24 140.2(15)
O6 C24 C25 C26 -127.3(19)
O5 C24 C25 C26 46(3)
O6 C24 C25 N3 2(3)
O5 C24 C25 N3 175.0(16)
N3 C25 C26 O7 -65(2)
C24 C25 C26 O7 65(2)
C25 N3 C27 O8 -8(2)
C25 N3 C27 C28 174.9(12)
O8 C27 C28 C29 -14(2)
N3 C27 C28 C29 163.8(15)
O8 C27 C28 C33 162.2(16)
N3 C27 C28 C33 -20.4(17)
C33 C28 C29 C30 9(3)
C27 C28 C29 C30 -175.0(15)
O9 N4 C30 C31 -168(3)
O10 N4 C30 C31 28(4)
O101 N4 C30 C31 20(4)
O91 N4 C30 C31 -146(3)
C301 N4 C30 C31 -142(11)
O9 N4 C30 C29 -6(2)
O10 N4 C30 C29 -171(2)
O101 N4 C30 C29 -178(2)
O91 N4 C30 C29 16(2)
C301 N4 C30 C29 20(7)
C28 C29 C30 C31 -11(3)
C28 C29 C30 N4 -178.2(17)
N4 C30 C31 C32 167(2)
C29 C30 C31 C32 6(3)
C30 C31 C32 C33 -1(3)
C29 C28 C33 C32 -3(2)
C27 C28 C33 C32 -179.1(11)
C31 C32 C33 C28 -2.0(19)
C271 N31 C251 C241 -151.4(13)
C271 N31 C251 C261 84.5(16)
O61 C241 C251 N31 -177.8(13)
O51 C241 C251 N31 -1.3(19)
O61 C241 C251 C261 -54.8(19)
O51 C241 C251 C261 121.7(15)
N31 C251 C261 O71 72.9(16)
C241 C251 C261 O71 -50.7(15)
C251 N31 C271 O81 -2(2)
C251 N31 C271 C281 -177.4(11)
O81 C271 C281 C291 19(2)
N31 C271 C281 C291 -164.8(13)
O81 C271 C281 C331 -152.2(16)
N31 C271 C281 C331 23.6(19)
C331 C281 C291 C301 -7(2)
C271 C281 C291 C301 -178.9(14)
O9 N4 C301 C311 -1(4)
O10 N4 C301 C311 -172(4)
O101 N4 C301 C311 -179(4)
O91 N4 C301 C311 17(4)
C30 N4 C301 C311 -159(11)
O9 N4 C301 C291 168.0(13)
O10 N4 C301 C291 -3(3)
O101 N4 C301 C291 -10(3)
O91 N4 C301 C291 -173.7(14)
C30 N4 C301 C291 10(7)
C281 C291 C301 C311 -3(4)
C281 C291 C301 N4 -173.7(14)
N4 C301 C311 C321 177(2)
C291 C301 C311 C321 11(5)
C301 C311 C321 C331 -8(4)
C311 C321 C331 C281 -2(3)
C291 C281 C331 C321 9(2)
C271 C281 C331 C321 -179.3(14)
